data_2201477
loop_
_publ_author_name
'Chebbi, Hammouda'
'Driss, Ahmed'

_publ_section_title
;
 Bis(2-methyl-2-propanammonium) chromate
;
_journal_issue 9
_journal_name_full 'Acta Crystallographica Section E'
_journal_page_first m494
_journal_page_last m496
_journal_paper_doi 10.1107/S1600536802012412
_journal_volume 58
_journal_year 2002
_chemical_formula_iupac '(C4 H12 N)2 [Cr1 O4]'
_chemical_formula_moiety 'C8 H24 Cr N2 O4'
_chemical_formula_structural '(C4 H12 N)2 [Cr1 O4]'
_chemical_formula_sum 'C8 H24 Cr N2 O4'
_chemical_formula_weight 264.29
_chemical_name_systematic
;
Bis(2-methyl-2-propanammonium) chromate
;
_space_group_IT_number 167
_symmetry_cell_setting trigonal
_symmetry_space_group_name_Hall '-R 3 2"c'
_symmetry_space_group_name_H-M 'R -3 c :H'
_atom_sites_solution_hydrogens geom
_atom_sites_solution_primary direct
_atom_sites_solution_secondary difmap
_audit_creation_method SHELXL-97
_cell_angle_alpha 90.00
_cell_angle_beta 90.00
_cell_angle_gamma 120.00
_cell_formula_units_Z 6
_cell_length_a 6.7200(10)
_cell_length_b 6.7200(10)
_cell_length_c 54.330(9)
_cell_measurement_reflns_used 15
_cell_measurement_temperature 293(2)
_cell_measurement_theta_max 14
_cell_measurement_theta_min 11
_cell_volume 2124.8(6)
_computing_cell_refinement 'CAD-4 EXPRESS'
_computing_data_collection 'CAD-4 EXPRESS (Duisenberg, 1992; Mac\'i\<cek & Yordanov, 1992)'
_computing_data_reduction 'MolEN (Fair, 1990)'
_computing_molecular_graphics 'PLATON (Spek, 1998)'
_computing_publication_material SHELXL97
_computing_structure_refinement 'SHELXL97 (Sheldrick, 1997)'
_computing_structure_solution 'SHELXS97 (Sheldrick, 1997)'
_diffrn_ambient_temperature 293(2)
_diffrn_measured_fraction_theta_full 0.998
_diffrn_measured_fraction_theta_max 0.998
_diffrn_measurement_device_type 'Enraf-Nonius CAD-4'
_diffrn_measurement_method \w/2\q
_diffrn_radiation_monochromator graphite
_diffrn_radiation_source 'fine-focus sealed tube'
_diffrn_radiation_type MoK\a
_diffrn_radiation_wavelength 0.71073
_diffrn_reflns_av_R_equivalents 0.0572
_diffrn_reflns_av_sigmaI/netI 0.0388
_diffrn_reflns_limit_h_max 8
_diffrn_reflns_limit_h_min 0
_diffrn_reflns_limit_k_max 0
_diffrn_reflns_limit_k_min -8
_diffrn_reflns_limit_l_max 69
_diffrn_reflns_limit_l_min -69
_diffrn_reflns_number 1936
_diffrn_reflns_theta_full 26.95
_diffrn_reflns_theta_max 26.95
_diffrn_reflns_theta_min 3.58
_diffrn_standards_decay_% 0.4
_diffrn_standards_interval_time 120
_diffrn_standards_number 2
_exptl_absorpt_coefficient_mu 0.807
_exptl_absorpt_correction_T_max 0.893
_exptl_absorpt_correction_T_min 0.802
_exptl_absorpt_correction_type '\y scan'
_exptl_absorpt_process_details '(North et al., 1968)'
_exptl_crystal_colour yellow
_exptl_crystal_density_diffrn 1.239
_exptl_crystal_density_meas ?
_exptl_crystal_density_method 'not measured'
_exptl_crystal_description 'hexagonal prism'
_exptl_crystal_F_000 852
_exptl_crystal_size_max 0.28
_exptl_crystal_size_mid 0.25
_exptl_crystal_size_min 0.14
_refine_diff_density_max 0.173
_refine_diff_density_min -0.155
_refine_ls_extinction_method none
_refine_ls_goodness_of_fit_ref 1.371
_refine_ls_hydrogen_treatment mixed
_refine_ls_matrix_type full
_refine_ls_number_parameters 35
_refine_ls_number_reflns 524
_refine_ls_number_restraints 0
_refine_ls_restrained_S_all 1.371
_refine_ls_R_factor_all 0.0650
_refine_ls_R_factor_gt 0.0363
_refine_ls_shift/su_max <0.001
_refine_ls_shift/su_mean 0.000
_refine_ls_structure_factor_coef Fsqd
_refine_ls_weighting_details 'calc w = 1/[\s^2^(Fo^2^)+(0.020P)^2^+0.149P] where P = (Fo^2^+2Fc^2^)/3'
_refine_ls_weighting_scheme calc
_refine_ls_wR_factor_gt 0.0837
_refine_ls_wR_factor_ref 0.0905
_reflns_number_gt 359
_reflns_number_total 524
_reflns_threshold_expression I>2\s(I)
_cod_data_source_file dn6036.cif
_cod_data_source_block I
_cod_depositor_comments
;
The following automatic conversions were performed:

'_exptl_crystal_density_meas' value 'not measured' was changed to '?'
- the value is perceived as not measured.

Automatic conversion script
Id: cif_fix_values 3008 2015-01-20 13:52:24Z robertas 
;
_cod_original_sg_symbol_H-M 'R -3 c'
_cod_database_code 2201477
_cod_database_fobs_code 2201477

loop_
_symmetry_equiv_pos_as_xyz
'x, y, z'
'-y, x-y, z'
'-y, -x, z+1/2'
'-x+y, -x, z'
'x, x-y, z+1/2'
'-x+y, y, z+1/2'
'x+2/3, y+1/3, z+1/3'
'-y+2/3, x-y+1/3, z+1/3'
'-y+2/3, -x+1/3, z+5/6'
'-x+y+2/3, -x+1/3, z+1/3'
'x+2/3, x-y+1/3, z+5/6'
'-x+y+2/3, y+1/3, z+5/6'
'x+1/3, y+2/3, z+2/3'
'-y+1/3, x-y+2/3, z+2/3'
'-y+1/3, -x+2/3, z+7/6'
'-x+y+1/3, -x+2/3, z+2/3'
'x+1/3, x-y+2/3, z+7/6'
'-x+y+1/3, y+2/3, z+7/6'
'-x, -y, -z'
'y, -x+y, -z'
'y, x, -z-1/2'
'x-y, x, -z'
'-x, -x+y, -z-1/2'
'x-y, -y, -z-1/2'
'-x+2/3, -y+1/3, -z+1/3'
'y+2/3, -x+y+1/3, -z+1/3'
'y+2/3, x+1/3, -z-1/6'
'x-y+2/3, x+1/3, -z+1/3'
'-x+2/3, -x+y+1/3, -z-1/6'
'x-y+2/3, -y+1/3, -z-1/6'
'-x+1/3, -y+2/3, -z+2/3'
'y+1/3, -x+y+2/3, -z+2/3'
'y+1/3, x+2/3, -z+1/6'
'x-y+1/3, x+2/3, -z+2/3'
'-x+1/3, -x+y+2/3, -z+1/6'
'x-y+1/3, -y+2/3, -z+1/6'

loop_
_atom_site_label
_atom_site_fract_x
_atom_site_fract_y
_atom_site_fract_z
_atom_site_U_iso_or_equiv
_atom_site_adp_type
_atom_site_calc_flag
_atom_site_refinement_flags
_atom_site_occupancy
_atom_site_disorder_assembly
_atom_site_disorder_group
_atom_site_type_symbol
Cr1 0.6667 0.3333 0.07467(2) 0.0349(3) Uani d SP 0.50 . . Cr
O1 0.6667 0.3333 0.04485(9) 0.0600(12) Uani d SP 0.50 . . O
O2 0.4342(3) 0.1009(3) 0.0833 0.0648(7) Uani d S 1 . . O
N1 0.3333 0.6667 0.06612(5) 0.0441(6) Uani d S 1 . . N
C1 0.3333 0.6667 0.03843(6) 0.0548(8) Uani d S 1 . . C
C2 0.2382(6) 0.4187(4) 0.03014(5) 0.0860(9) Uani d . 1 . . C
H1 0.3359 0.3629 0.0361 0.102(11) Uiso calc R 1 . . H
H2 0.2325 0.4117 0.0125 0.096(9) Uiso calc R 1 . . H
H3 0.0862 0.3254 0.0367 0.109(11) Uiso calc R 1 . . H
H4 0.372(4) 0.808(3) 0.0728(3) 0.060(6) Uiso d . 1 . . H

loop_
_atom_site_aniso_label
_atom_site_aniso_U_11
_atom_site_aniso_U_22
_atom_site_aniso_U_33
_atom_site_aniso_U_12
_atom_site_aniso_U_13
_atom_site_aniso_U_23
Cr1 0.0242(3) 0.0242(3) 0.0561(6) 0.01211(15) 0.000 0.000
O1 0.0616(18) 0.0616(18) 0.057(2) 0.0308(9) 0.000 0.000
O2 0.0394(7) 0.0394(7) 0.0868(15) -0.0019(9) 0.0153(7) -0.0153(7)
N1 0.0391(8) 0.0391(8) 0.0542(15) 0.0195(4) 0.000 0.000
C1 0.0554(11) 0.0554(11) 0.0536(17) 0.0277(6) 0.000 0.000
C2 0.100(3) 0.0780(17) 0.0782(17) 0.044(2) 0.0000(17) -0.0242(14)

loop_
_atom_type_symbol
_atom_type_description
_atom_type_scat_dispersion_real
_atom_type_scat_dispersion_imag
_atom_type_scat_source
C C 0.0033 0.0016 'International Tables Vol C Tables 4.2.6.8 and 6.1.1.4'
H H 0.0000 0.0000 'International Tables Vol C Tables 4.2.6.8 and 6.1.1.4'
Cr Cr 0.3209 0.6236 'International Tables Vol C Tables 4.2.6.8 and 6.1.1.4'
N N 0.0061 0.0033 'International Tables Vol C Tables 4.2.6.8 and 6.1.1.4'
O O 0.0106 0.0060 'International Tables Vol C Tables 4.2.6.8 and 6.1.1.4'

loop_
_geom_angle_atom_site_label_1
_geom_angle_atom_site_label_2
_geom_angle_atom_site_label_3
_geom_angle_site_symmetry_1
_geom_angle
_geom_angle_publ_flag
O1 Cr1 O2 . 106.77(4) y
O2 Cr1 O2 2_655 112.03(3) y
C1 N1 H4 . 113.2(12) n
N1 C1 C2 . 107.17(17) y
C2 C1 C2 2_665 111.67(15) y
C1 C2 H1 . 109.5 n
C1 C2 H2 . 109.5 n
H1 C2 H2 . 109.5 n
C1 C2 H3 . 109.5 n
H1 C2 H3 . 109.5 n
H2 C2 H3 . 109.5 n

loop_
_geom_bond_atom_site_label_1
_geom_bond_atom_site_label_2
_geom_bond_site_symmetry_2
_geom_bond_distance
_geom_bond_publ_flag
Cr1 O1 . 1.620(5) y
Cr1 O2 . 1.632(2) y
N1 C1 . 1.505(4) y
N1 H4 . 0.925(18) n
C1 C2 . 1.524(3) y
C2 H1 . 0.96 n
C2 H2 . 0.96 n
C2 H3 . 0.96 n

loop_
_geom_hbond_atom_site_label_D
_geom_hbond_atom_site_label_H
_geom_hbond_atom_site_label_A
_geom_hbond_site_symmetry_A
_geom_hbond_distance_DH
_geom_hbond_distance_HA
_geom_hbond_distance_DA
_geom_hbond_angle_DHA
_geom_hbond_publ_flag
N1 H4 O2 1_565 0.92(2) 1.88(2) 2.806(2) 176(2) y
